data_2004588
loop_
_publ_author_name
'Kruger, G. J.'
'Olivier, P. J.'
'Raubenheimer, H. G.'

_publ_section_title
;
 Bis(3-methyl-1,3-thiazolinylidene)gold(I) Trifluoromethanesulfonate
;
_journal_issue 3
_journal_name_full 'Acta Crystallographica Section C'
_journal_page_first 624
_journal_page_last 626
_journal_paper_doi 10.1107/S0108270195011152
_journal_volume 52
_journal_year 1996
_chemical_formula_iupac '[Au (C4 H5 N1 S1)2] C1 F3 S1 O3'
_chemical_formula_moiety 'C8 H10 Au N2 S2 1+, C F3 S O3 1-'
_chemical_formula_structural '[Au (C N (C H3) C H C H S)2] C F3 S O3'
_chemical_formula_sum 'C9 H10 Au F3 N2 O3 S3'
_chemical_formula_weight 544.334
_chemical_melting_point 164.9(2)
_chemical_name_systematic
;
[bis(3-methylthiazolinylidene)]gold(I) trifluoromethanesulfonate
;
_space_group_IT_number 60
_symmetry_cell_setting orthorhombic
_symmetry_space_group_name_Hall '-P 2n 2ab'
_symmetry_space_group_name_H-M 'P b c n'
_cell_angle_alpha 90
_cell_angle_beta 90
_cell_angle_gamma 90
_cell_formula_units_Z 8
_cell_length_a 20.348(4)
_cell_length_b 13.501(2)
_cell_length_c 11.701(3)
_cell_measurement_reflns_used 25
_cell_measurement_temperature 293
_cell_measurement_theta_max 30.00
_cell_measurement_theta_min 2.00
_cell_volume 3214.5(11)
_computing_data_collection 'Enraf-Nonius CAD-4F software'
_computing_data_reduction 'Xtal3.0 ADDREF SORTRF (Hall & Stewart, 1990)'
_computing_molecular_graphics 'ORTEP (Johnson, 1965) and SCHAKAL (Keller, 1988)'
_computing_publication_material 'Xtal3.0 BONDLA CIFIO'
_computing_structure_refinement 'Xtal3.0 CRYLSQ'
_computing_structure_solution 'Xtal3.0 FOURR'
_diffrn_ambient_temperature 293
_diffrn_measurement_device 'Enraf-Nonius CAD-4F'
_diffrn_measurement_method \w/2\q
_diffrn_radiation_monochromator graphite
_diffrn_radiation_source MoK\a
_diffrn_radiation_type MoK\a
_diffrn_radiation_wavelength 0.71069
_diffrn_reflns_av_R_equivalents .154
_diffrn_reflns_av_sigmaI/netI .282
_diffrn_reflns_limit_h_max 28
_diffrn_reflns_limit_h_min -1
_diffrn_reflns_limit_k_max 18
_diffrn_reflns_limit_k_min -1
_diffrn_reflns_limit_l_max 16
_diffrn_reflns_limit_l_min -1
_diffrn_reflns_number 5751
_diffrn_reflns_theta_max 29.97
_diffrn_reflns_theta_min 2.
_diffrn_standards_decay_% none
_diffrn_standards_interval_time 60
_diffrn_standards_number 3
_exptl_absorpt_coefficient_mu 9.84
_exptl_absorpt_correction_T_max 0.999
_exptl_absorpt_correction_T_min 0.602
_exptl_absorpt_correction_type 'empirical via \y scan (North, Phillips & Matthews, 1968)'
_exptl_absorpt_process_details 'empirical via \y scan (North, Phillips & Matthews, 1968)'
_exptl_crystal_colour yellow
_exptl_crystal_density_diffrn 2.25
_exptl_crystal_density_meas ?
_exptl_crystal_description needle
_exptl_crystal_F_000 2047.47
_exptl_crystal_size_max 0.38
_exptl_crystal_size_mid 0.11
_exptl_crystal_size_min 0.04
_refine_diff_density_max '3.393 e \%A^-3^ (0.77\%A from Au)'
_refine_diff_density_min -4.857
_refine_ls_extinction_method none
_refine_ls_goodness_of_fit_all 2.51
_refine_ls_goodness_of_fit_obs 2.948
_refine_ls_hydrogen_treatment 'H atoms were not included in the refinement'
_refine_ls_matrix_type full
_refine_ls_number_constraints 0
_refine_ls_number_parameters 185
_refine_ls_number_reflns 2090
_refine_ls_number_restraints 7
_refine_ls_R_factor_all .296
_refine_ls_R_factor_obs .066
_refine_ls_shift/esd_max .053
_refine_ls_shift/esd_mean .006
_refine_ls_structure_factor_coef F
_refine_ls_weighting_details 'w = 1/\s^2^(F)'
_refine_ls_weighting_scheme calc
_refine_ls_wR_factor_all .071
_refine_ls_wR_factor_obs .054
_reflns_number_observed 2090
_reflns_number_total 4676
_reflns_observed_criterion refl_observed_if_F_>__sigma(F)
_cod_data_source_file cf1002.cif
_cod_data_source_block PO11
_cod_depositor_comments
;
The following automatic conversions were performed:

'_chemical_melting_point' value '164.7-165.1' was changed to
'164.9(2)' - the average value was taken and precision was estimated.

Automatic conversion script
Id: cif_fix_values 1715 2011-07-08 13:25:40Z adriana 

The following automatic conversions were performed:

'_exptl_crystal_density_meas' value 'not measured' was changed to '?'
- the value is perceived as not measured.

Automatic conversion script
Id: cif_fix_values 3008 2015-01-20 13:52:24Z robertas 

The following automatic conversions were performed:

'_refine_ls_weighting_scheme' value 'w = 1/\s^2^(F)' was changed to
'calc'. New tag '_refine_ls_weighting_details' was created. The value
of the new tag was set to 'w = 1/\s^2^(F)'.

Automatic conversion script
Id: cif_fix_values 3143 2015-03-26 13:38:13Z robertas 
;
_cod_original_cell_volume 3215.0(10)
_cod_original_sg_symbol_Hall -P_2n_2ab
_cod_database_code 2004588

loop_
_symmetry_equiv_pos_as_xyz
+x,+y,+z
1/2-x,1/2-y,1/2+z
1/2+x,1/2-y,-z
-x,+y,1/2-z
-x,-y,-z
1/2+x,1/2+y,1/2-z
1/2-x,1/2+y,+z
+x,-y,1/2+z

loop_
_atom_site_aniso_label
_atom_site_aniso_U_11
_atom_site_aniso_U_22
_atom_site_aniso_U_33
_atom_site_aniso_U_12
_atom_site_aniso_U_13
_atom_site_aniso_U_23
Au .0544(4) .0620(4) .0546(4) .0063(4) -.0001(4) -.0006(5)
S1 .077(3) .064(3) .073(3) -.003(3) .003(3) -.013(3)
N1 .064(8) .079(10) .053(8) .001(9) .007(8) .011(9)
C11 .051(9) .074(11) .054(10) .000(9) .007(9) -.004(9)
C12 .082(13) .089(15) .069(12) -.008(12) .003(10) .002(13)
C13 .068(10) .072(13) .087(14) .032(10) .015(10) .007(12)
C14 .121(18) .055(12) .069(12) -.017(10) -.015(11) -.012(11)
S2 .059(3) .077(3) .098(4) .010(3) .002(3) -.021(4)
N2 .079(10) .051(9) .085(10) .021(10) .006(9) -.005(8)
C21 .044(9) .072(12) .069(11) .005(8) .005(9) .001(10)
C22 .083(12) .070(14) .105(16) .029(11) -.009(11) -.014(16)
C23 .088(13) .055(12) .083(13) .009(11) -.005(11) .000(11)
C24 .068(13) .101(17) .126(18) -.024(10) -.006(11) -.035(14)
S3 .098(4) .066(4) .147(6) -.002(3) .048(5) -.007(5)
O1 .176(15) .173(17) .203(19) .002(16) -.113(14) .061(18)
O2 .23(2) .110(12) .25(2) .025(14) .164(18) .079(15)
O3 .178(15) .090(12) .220(19) -.016(12) -.028(13) -.062(13)
F1 .166(14) .203(17) .203(16) .041(14) .094(13) .079(15)
F2 .176(15) .235(19) .134(2) .087(15) -.014(11) -.085(14)
F3 .125(13) .13(5) .20(3) -.016(13) -.22(3) .18(3)

loop_
_atom_site_label
_atom_site_fract_x
_atom_site_fract_y
_atom_site_fract_z
_atom_site_U_iso_or_equiv
_atom_site_thermal_displace_type
_atom_site_attached_hydrogens
Au .51578(3) .57682(5) .38364(5) .0570(4) Uani 0
S1 .5943(3) .3814(4) .2879(4) .071(3) Uani 0
N1 .6579(7) .5095(10) .3929(11) .065(11) Uani 0
C11 .5958(8) .4924(12) .3593(13) .060(10) Uani 0
C12 .6772(9) .3545(15) .3002(16) .081(13) Uani 1
C13 .7047(9) .4366(13) .3614(15) .076(12) Uani 1
C14 .6783(9) .6033(12) .4653(15) .082(13) Uani 3
S2 .3607(2) .6376(4) .3700(5) .078(3) Uani 0
N2 .4388(7) .7620(10) .4401(10) .071(10) Uani 0
C21 .4376(7) .6719(13) .4042(13) .061(11) Uani 0
C22 .3285(8) .7536(14) .4081(15) .09(3) Uani 1
C23 .3770(9) .8100(12) .4447(15) .075(13) Uani 1
C24 .5015(8) .8133(15) .4759(18) .10(2) Uani 3
S3 .6696(3) .8980(4) .6359(7) .104(5) Uani 0
O1 .7158(9) .8675(14) .7422(16) .184(2) Uani 0
O2 .6949(9) .9751(12) .5714(17) .20(3) Uani 0
O3 .6507(9) .8070(11) .5810(15) .163(14) Uani 0
C3 .6090(12) .9422(18) .7289(19) .102(8) Uiso 0
F1 .5801(9) .8734(13) .7824(19) .19(2) Uani 0
F2 .6255(9) 1.0185(15) .7847(13) .182(17) Uani 0
F3 .5617(8) .9727(15) .648(3) .33(3) Uani 0

loop_
_atom_type_symbol
_atom_type_scat_dispersion_real
_atom_type_scat_dispersion_imag
_atom_type_scat_source
C .002 .002 'International Tables Vol IV Tables 2.2B and 2.3.1'
H 0 0 'International Tables Vol IV Tables 2.2B and 2.3.1'
N .004 .003 'International Tables Vol IV Tables 2.2B and 2.3.1'
S .11 .124 'International Tables Vol IV Tables 2.2B and 2.3.1'
AU -2.688 8.798 'International Tables Vol IV Tables 2.2B and 2.3.1'
F .014 .01 'International Tables Vol IV Tables 2.2B and 2.3.1'
O .008 .006 'International Tables Vol IV Tables 2.2B and 2.3.1'

loop_
_geom_angle_atom_site_label_1
_geom_angle_atom_site_label_2
_geom_angle_atom_site_label_3
_geom_angle_site_symmetry_3
_geom_angle
_geom_angle_publ_flag
C11 Au C21 . 175.8(7) yes
C11 Au Au 4_655 91.5(5) yes
C21 Au Au 4_655 87.7(5) yes
C11 S1 C12 . 97.1(9) yes
C11 N1 C13 . 115.6(13) yes
C11 N1 C14 . 123.0(13) yes
C13 N1 C14 . 121.3(13) yes
Au C11 S1 . 123.2(9) yes
Au C11 N1 . 128.5(12) yes
S1 C11 N1 . 108.8(11) yes
S1 C12 C13 . 105.1(13) yes
N1 C13 C12 . 114.0(15) yes
C21 S2 C22 . 92.2(8) yes
C21 N2 C23 . 115.6(13) yes
C21 N2 C24 . 122.4(15) yes
C23 N2 C24 . 122.2(15) yes
Au C21 S2 . 121.2(9) yes
Au C21 N2 . 128.0(11) yes
S2 C21 N2 . 110.6(11) yes
S2 C22 C23 . 108.8(15) yes
N2 C23 C22 . 112.5(17) yes
O1 S3 O2 . 113.2(11) ?
O1 S3 O3 . 106.5(10) ?
O1 S3 C3 . 91.1(10) ?
O2 S3 O3 . 120.2(11) ?
O2 S3 C3 . 110.8(11) ?
O3 S3 C3 . 111.8(11) ?
S3 C3 F1 . 113(2) ?
S3 C3 F2 . 114(2) ?
S3 C3 F3 . 99(2) ?
F1 C3 F2 . 120(2) ?
F1 C3 F3 . 103(2) ?
F2 C3 F3 . 105(2) ?

loop_
_geom_bond_atom_site_label_1
_geom_bond_atom_site_label_2
_geom_bond_distance
_geom_bond_publ_flag
Au C11 2.01(2) yes
Au C21 2.06(2) yes
S1 C11 1.72(2) yes
S1 C12 1.73(2) yes
N1 C11 1.34(2) yes
N1 C13 1.42(2) yes
N1 C14 1.58(2) yes
C12 C13 1.43(3) yes
S2 C21 1.68(2) yes
S2 C22 1.76(2) yes
N2 C21 1.28(3) yes
N2 C23 1.43(2) yes
N2 C24 1.51(2) yes
C22 C23 1.31(3) yes
S3 O1 1.62(2) ?
S3 O2 1.38(2) ?
S3 O3 1.44(2) ?
S3 C3 1.77(3) ?
C3 F1 1.25(3) ?
C3 F2 1.27(3) ?
C3 F3 1.41(3) ?

loop_
_geom_contact_atom_site_label_1
_geom_contact_atom_site_label_2
_geom_contact_distance
_geom_contact_site_symmetry_1
_geom_contact_site_symmetry_2
_geom_contact_publ_flag
Au Au 3.1926(11) 1_555 4_655 yes
Au Au 3.4830(10) 1_555 5_666 yes

loop_
_geom_torsion_atom_site_label_1
_geom_torsion_atom_site_label_2
_geom_torsion_atom_site_label_3
_geom_torsion_atom_site_label_4
_geom_torsion_site_symmetry_1
_geom_torsion_site_symmetry_2
_geom_torsion_site_symmetry_3
_geom_torsion_site_symmetry_4
_geom_torsion
_geom_torsion_publ_flag
C11 Au Au C21 1_555 1_555 4_655 4_655 -73.3(7) ?
C11 Au Au C11 1_555 1_555 4_655 4_655 110.9(7) yes
C11 Au Au C21 1_555 1_555 5_666 5_666 -2.5(7) ?
C11 Au Au C11 1_555 1_555 5_666 5_666 180.0(7) ?
